data_4314412
loop_
_publ_author_name
'Luca Rigamonti'
'Alessandra Forni'
'Mario Manassero'
'Carlo Manassero'
'Alessandro Pasini'

_publ_section_title
;
 Cooperation between Cis and Trans Influences in cis-PtII(PPh3)2
 Complexes: Structural, Spectroscopic, and Computational Studies
;
_journal_name_full 'Inorganic Chemistry'
_journal_page_first 123
_journal_page_last 135
_journal_paper_doi 10.1021/ic901510m
_journal_volume 49
_journal_year 2010
_chemical_formula_sum 'C37 H32 Cl2 N2 O6 P2 Pt'
_chemical_formula_weight 928.62
_space_group_IT_number 14
_symmetry_cell_setting monoclinic
_symmetry_space_group_name_Hall '-P 2yn'
_symmetry_space_group_name_H-M 'P 1 21/n 1'
_audit_creation_date 09-02-01
_audit_creation_method 'from The Personal SDP version 2.1.1'
_cell_angle_alpha 90
_cell_angle_beta 95.190(1)
_cell_angle_gamma 90
_cell_formula_units_Z 4
_cell_length_a 11.9715(7)
_cell_length_b 20.0334(11)
_cell_length_c 15.4580(9)
_cell_measurement_reflns_used 9507
_cell_measurement_temperature 296
_cell_measurement_theta_max 28
_cell_measurement_theta_min 3
_cell_volume 3692.1(4)
_computing_cell_refinement 'APEX II (Bruker)'
_computing_data_collection 'APEX II (Bruker)'
_computing_data_reduction 'SAINT (Bruker)'
_computing_structure_refinement ' Full-matrix least-squares  (The Personal SDP, 1991)'
_computing_structure_solution ' SHELXS-86  (Sheldrick, 1986) as implemented in The Personal SDP'
_diffrn_ambient_temperature 296
_diffrn_measurement_device 'SMART (Bruker)'
_diffrn_measurement_method omega
_diffrn_radiation_detector 'SMART CCD area detector'
_diffrn_radiation_monochromator graphite
_diffrn_radiation_source 'fine-focus sealed tube'
_diffrn_radiation_type Mo-K\a
_diffrn_radiation_wavelength 0.71073
_diffrn_reflns_limit_h_max 16
_diffrn_reflns_limit_h_min -16
_diffrn_reflns_limit_k_max 27
_diffrn_reflns_limit_k_min -27
_diffrn_reflns_limit_l_max 21
_diffrn_reflns_limit_l_min -21
_diffrn_reflns_reduction_process SAINT
_diffrn_reflns_theta_max 28.00
_diffrn_reflns_theta_min 3.00
_diffrn_standards_decay_% 0.00
_diffrn_standards_number 143
_exptl_absorpt_coefficient_mu 4.116
_exptl_absorpt_correction_T_max 1.000
_exptl_absorpt_correction_T_min 0.822
_exptl_absorpt_correction_type empirical
_exptl_absorpt_process_details '  SADABS'
_exptl_crystal_colour colourless
_exptl_crystal_density_diffrn 1.671
_exptl_crystal_description prism
_exptl_crystal_F_000 1832
_exptl_crystal_size_max 0.320
_exptl_crystal_size_mid 0.340
_exptl_crystal_size_min 0.370
_refine_diff_density_max 1.183
_refine_diff_density_min -.958
_refine_ls_goodness_of_fit_all 1.039
_refine_ls_goodness_of_fit_obs 1.039
_refine_ls_hydrogen_treatment noref
_refine_ls_matrix_type full
_refine_ls_number_constraints 0
_refine_ls_number_parameters 451
_refine_ls_number_reflns 9948
_refine_ls_number_restraints 0
_refine_ls_R_factor_all 0.031
_refine_ls_R_factor_obs 0.031
_refine_ls_shift/esd_max 0.010
_refine_ls_shift/esd_mean 0.001
_refine_ls_structure_factor_coef Fsqd
_refine_ls_weighting_scheme calc
_refine_ls_wR_factor_obs 0.047
_cod_data_source_file ic901510m_si_009.cif
_cod_data_source_block compound_5.CH2Cl2
_cod_database_code 4314412
_diffrn_reflns_number_total 104889
_diffrn_reflns_number_independent 9948
_r_int 0.0296
_total_number_of_frames 3300
_time_per_frame_seconds 20
_frame_width_degrees 0.50
_detector_sample_distance_cm 6.00
_conventional_r1_(i>2\s(i)) 0.020
_reflections_with_i>2\s(i)) 7911
_refine_diff_density_esd 0.199

loop_
_symmetry_equiv_pos_as_xyz
+x,+y,+z
1/2+x,1/2-y,1/2+z
-x,-y,-z
1/2-x,1/2+y,1/2-z

loop_
_atom_site_aniso_label
_atom_site_aniso_U_11
_atom_site_aniso_U_22
_atom_site_aniso_U_33
_atom_site_aniso_U_12
_atom_site_aniso_U_13
_atom_site_aniso_U_23
_atom_site_aniso_type_symbol
Pt 0.02509(3) 0.03383(4) 0.02722(3) 0.00112(4) 0.00084(3) 0.00009(4) Pt
Cl1 0.250(1) 0.146(1) 0.206(1) -0.058(1) 0.112(1) -0.008(1) Cl
Cl2 0.1282(9) 0.1316(9) 0.180(1) 0.0383(7) -0.0121(9) 0.0310(9) Cl
P1 0.0274(2) 0.0327(3) 0.0300(3) 0.0021(2) 0.0030(2) 0.0012(2) P
P2 0.0273(3) 0.0328(3) 0.0325(3) 0.0020(2) 0.0027(2) -0.0007(2) P
O1 0.0423(8) 0.0484(9) 0.0278(7) 0.0113(7) -0.0002(7) 0.0014(7) O
O2 0.059(1) 0.055(1) 0.057(1) 0.0178(9) 0.0021(9) -0.0048(9) O
O3 0.113(2) 0.089(1) 0.0336(9) 0.037(1) -0.002(1) 0.008(1) O
O4 0.0311(8) 0.070(1) 0.0435(9) -0.0082(8) -0.0037(7) 0.0058(8) O
O5 0.080(1) 0.062(1) 0.082(1) -0.019(1) 0.001(1) -0.007(1) O
O6 0.051(1) 0.153(2) 0.070(1) -0.051(1) -0.011(1) 0.013(1) O
N1 0.046(1) 0.054(1) 0.038(1) 0.009(1) 0.0030(9) 0.005(1) N
N2 0.052(1) 0.095(2) 0.032(1) -0.031(1) -0.003(1) 0.000(1) N
C1 0.204(4) 0.121(3) 0.138(3) -0.072(3) 0.065(3) -0.050(3) C
C111 0.029(1) 0.031(1) 0.043(1) -0.0004(9) 0.0003(9) 0.005(1) C
C112 0.043(1) 0.035(1) 0.061(2) 0.001(1) 0.009(1) 0.002(1) C
C113 0.054(2) 0.039(1) 0.109(2) 0.007(1) 0.015(2) 0.000(2) C
C114 0.063(2) 0.043(1) 0.109(2) 0.002(1) -0.020(2) 0.024(2) C
C115 0.088(2) 0.052(2) 0.070(2) -0.013(2) -0.031(2) 0.025(1) C
C116 0.061(2) 0.042(1) 0.047(1) -0.006(1) -0.005(1) 0.010(1) C
C121 0.035(1) 0.034(1) 0.037(1) -0.0013(9) 0.0110(9) -0.004(1) C
C122 0.047(1) 0.055(1) 0.041(1) -0.011(1) 0.006(1) -0.006(1) C
C123 0.075(2) 0.072(2) 0.054(1) -0.029(1) 0.014(1) -0.022(1) C
C124 0.091(2) 0.064(2) 0.089(2) -0.027(2) 0.040(2) -0.038(1) C
C125 0.088(2) 0.035(1) 0.109(2) -0.001(1) 0.031(2) -0.005(2) C
C126 0.061(2) 0.040(1) 0.063(2) 0.003(1) 0.011(1) 0.003(1) C
C131 0.030(1) 0.048(1) 0.030(1) 0.002(1) 0.0063(9) 0.001(1) C
C132 0.041(1) 0.066(2) 0.071(2) 0.014(1) 0.017(1) 0.023(1) C
C133 0.041(1) 0.103(2) 0.080(2) 0.029(1) 0.017(1) 0.027(2) C
C134 0.034(1) 0.099(2) 0.061(2) 0.000(1) 0.012(1) 0.014(2) C
C135 0.044(1) 0.074(2) 0.077(2) -0.014(1) 0.015(1) 0.003(2) C
C136 0.037(1) 0.054(1) 0.065(2) -0.004(1) 0.012(1) -0.002(1) C
C211 0.036(1) 0.037(1) 0.037(1) 0.006(1) 0.0092(9) 0.001(1) C
C212 0.036(1) 0.053(1) 0.056(1) 0.007(1) 0.012(1) 0.000(1) C
C213 0.045(1) 0.059(2) 0.078(2) 0.019(1) 0.019(1) 0.009(1) C
C214 0.072(2) 0.046(1) 0.075(2) 0.016(1) 0.035(1) 0.003(1) C
C215 0.075(2) 0.042(1) 0.064(2) 0.004(1) 0.023(1) -0.009(1) C
C216 0.049(1) 0.043(1) 0.048(1) 0.002(1) 0.009(1) -0.007(1) C
C221 0.038(1) 0.039(1) 0.037(1) -0.002(1) 0.003(1) 0.001(1) C
C222 0.043(1) 0.042(1) 0.047(1) 0.000(1) 0.003(1) 0.001(1) C
C223 0.064(2) 0.047(1) 0.061(2) 0.000(1) 0.003(1) 0.011(1) C
C224 0.084(2) 0.063(2) 0.079(2) -0.002(2) 0.023(2) 0.032(1) C
C225 0.079(2) 0.083(2) 0.097(2) 0.009(2) 0.048(1) 0.034(2) C
C226 0.060(2) 0.055(2) 0.070(2) 0.007(1) 0.028(1) 0.015(1) C
C231 0.025(1) 0.038(1) 0.035(1) 0.0003(9) 0.0009(9) -0.003(1) C
C232 0.028(1) 0.044(1) 0.041(1) 0.0010(9) 0.002(1) 0.001(1) C
C233 0.039(1) 0.061(2) 0.041(1) 0.008(1) 0.000(1) 0.001(1) C
C234 0.052(1) 0.069(2) 0.048(1) 0.002(1) -0.010(1) -0.012(1) C
C235 0.064(2) 0.055(2) 0.058(2) -0.006(1) -0.010(1) -0.014(1) C
C236 0.047(1) 0.042(1) 0.049(1) 0.000(1) -0.004(1) -0.003(1) C

loop_
_atom_site_label
_atom_site_fract_x
_atom_site_fract_y
_atom_site_fract_z
_atom_site_occupancy
_atom_site_U_iso_or_equiv
_atom_site_thermal_displace_type
_atom_site_type_symbol
Pt -.045931(6) 0.187347(4) 0.429122(5) 1.00 0.02880(1) Uani Pt
Cl1 0.3040(1) 0.47279(8) 0.3408(1) 1.00 0.1952(5) Uani Cl
Cl2 0.1082(1) 0.48451(7) 0.4326(1) 1.00 0.1482(4) Uani Cl
P1 -0.02800(5) 0.20023(3) 0.28716(4) 1.00 0.0300(1) Uani P
P2 -0.23227(5) 0.17173(3) 0.41857(4) 1.00 0.0309(1) Uani P
O1 -0.0525(1) 0.18339(7) 0.56354(9) 1.00 0.0396(3) Uani O
O2 0.0411(1) 0.08945(9) 0.5645(1) 1.00 0.0575(4) Uani O
O3 0.0165(2) 0.1416(1) 0.6843(1) 1.00 0.0788(5) Uani O
O4 0.1268(1) 0.19975(8) 0.4588(1) 1.00 0.0485(3) Uani O
O5 0.0892(2) 0.30666(9) 0.4504(1) 1.00 0.0748(6) Uani O
O6 0.2608(2) 0.2719(1) 0.4739(1) 1.00 0.0925(5) Uani O
N1 0.0043(2) 0.1355(1) 0.6055(1) 1.00 0.0462(4) Uani N
N2 0.1600(2) 0.2623(1) 0.4614(1) 1.00 0.0600(5) Uani N
C1 0.1750(4) 0.4395(2) 0.3550(3) 1.00 0.152(1) Uani C
C111 -0.0955(2) 0.2750(1) 0.2415(1) 1.00 0.0342(4) Uani C
C112 -0.1332(2) 0.3217(1) 0.2980(2) 1.00 0.0461(6) Uani C
C113 -0.1848(2) 0.3798(1) 0.2650(2) 1.00 0.0670(8) Uani C
C114 -0.2003(2) 0.3907(1) 0.1779(2) 1.00 0.0733(8) Uani C
C115 -0.1598(3) 0.3457(1) 0.1215(2) 1.00 0.0724(7) Uani C
C116 -0.1049(2) 0.2885(1) 0.1526(2) 1.00 0.0505(6) Uani C
C121 -0.0726(2) 0.1258(1) 0.2267(1) 1.00 0.0351(4) Uani C
C122 -0.1287(2) 0.1256(1) 0.1443(2) 1.00 0.0478(5) Uani C
C123 -0.1526(2) 0.0659(1) 0.1014(2) 1.00 0.0666(7) Uani C
C124 -0.1214(3) 0.0073(1) 0.1389(2) 1.00 0.0792(8) Uani C
C125 -0.0682(3) 0.0056(1) 0.2216(2) 1.00 0.0757(9) Uani C
C126 -0.0438(2) 0.0650(1) 0.2659(2) 1.00 0.0543(6) Uani C
C131 0.1178(2) 0.2123(1) 0.2659(1) 1.00 0.0358(4) Uani C
C132 0.1941(2) 0.1599(1) 0.2739(2) 1.00 0.0584(6) Uani C
C133 0.3057(2) 0.1709(2) 0.2608(2) 1.00 0.0740(7) Uani C
C134 0.3425(2) 0.2332(2) 0.2411(2) 1.00 0.0641(6) Uani C
C135 0.2678(2) 0.2847(2) 0.2327(2) 1.00 0.0643(6) Uani C
C136 0.1563(2) 0.2748(1) 0.2452(2) 1.00 0.0515(6) Uani C
C211 -0.3015(2) 0.2456(1) 0.4561(1) 1.00 0.0362(4) Uani C
C212 -0.4151(2) 0.2573(1) 0.4344(2) 1.00 0.0477(5) Uani C
C213 -0.4654(2) 0.3146(1) 0.4634(2) 1.00 0.0599(6) Uani C
C214 -0.4031(2) 0.3598(1) 0.5136(2) 1.00 0.0623(6) Uani C
C215 -0.2918(2) 0.3486(1) 0.5365(2) 1.00 0.0593(7) Uani C
C216 -0.2399(2) 0.2916(1) 0.5080(2) 1.00 0.0465(6) Uani C
C221 -0.2670(2) 0.1032(1) 0.4887(1) 1.00 0.0376(5) Uani C
C222 -0.2031(2) 0.0452(1) 0.4921(2) 1.00 0.0439(5) Uani C
C223 -0.2333(2) -0.0094(1) 0.5396(2) 1.00 0.0574(7) Uani C
C224 -0.3267(3) -0.0062(1) 0.5840(2) 1.00 0.0746(8) Uani C
C225 -0.3905(3) 0.0520(2) 0.5833(2) 1.00 0.0836(7) Uani C
C226 -0.3608(2) 0.1062(1) 0.5356(2) 1.00 0.0600(6) Uani C
C231 -0.3087(2) 0.1521(1) 0.3147(1) 1.00 0.0332(4) Uani C
C232 -0.3393(2) 0.2028(1) 0.2551(2) 1.00 0.0377(5) Uani C
C233 -0.3949(2) 0.1871(1) 0.1749(2) 1.00 0.0471(5) Uani C
C234 -0.4217(2) 0.1222(1) 0.1542(2) 1.00 0.0572(6) Uani C
C235 -0.3927(2) 0.0722(1) 0.2129(2) 1.00 0.0596(7) Uani C
C236 -0.3368(2) 0.0866(1) 0.2931(2) 1.00 0.0463(5) Uani C
H1 -0.1238 0.3140 0.3602 1.00 0.0508 Uiso H
H2 -0.2101 0.4129 0.3046 1.00 0.0737 Uiso H
H3 -0.2399 0.4302 0.1556 1.00 0.0806 Uiso H
H4 -0.1697 0.3540 0.0595 1.00 0.0797 Uiso H
H5 -0.0731 0.2580 0.1127 1.00 0.0556 Uiso H
H6 -0.1515 0.1675 0.1166 1.00 0.0525 Uiso H
H7 -0.1922 0.0663 0.0438 1.00 0.0732 Uiso H
H8 -0.1365 -0.0341 0.1073 1.00 0.0872 Uiso H
H9 -0.0479 -0.0368 0.2489 1.00 0.0833 Uiso H
H10 -0.0066 0.0641 0.3243 1.00 0.0598 Uiso H
H11 0.1693 0.1156 0.2887 1.00 0.0643 Uiso H
H12 0.3582 0.1339 0.2656 1.00 0.0814 Uiso H
H13 0.4210 0.2407 0.2332 1.00 0.0705 Uiso H
H14 0.2934 0.3288 0.2178 1.00 0.0708 Uiso H
H15 0.1044 0.3121 0.2395 1.00 0.0567 Uiso H
H16 -0.4593 0.2253 0.3988 1.00 0.0525 Uiso H
H17 -0.5447 0.3225 0.4480 1.00 0.0659 Uiso H
H18 -0.4382 0.4000 0.5331 1.00 0.0686 Uiso H
H19 -0.2487 0.3806 0.5728 1.00 0.0653 Uiso H
H20 -0.1607 0.2840 0.5243 1.00 0.0511 Uiso H
H21 -0.1364 0.0430 0.4609 1.00 0.0484 Uiso H
H22 -0.1884 -0.0498 0.5413 1.00 0.0631 Uiso H
H23 -0.3488 -0.0448 0.6164 1.00 0.0820 Uiso H
H24 -0.4556 0.0543 0.6162 1.00 0.0920 Uiso H
H25 -0.4054 0.1467 0.5346 1.00 0.0661 Uiso H
H26 -0.3217 0.2490 0.2697 1.00 0.0415 Uiso H
H27 -0.4149 0.2223 0.1333 1.00 0.0518 Uiso H
H28 -0.4610 0.1116 0.0982 1.00 0.0630 Uiso H
H29 -0.4116 0.0263 0.1980 1.00 0.0656 Uiso H
H30 -0.3173 0.0509 0.3342 1.00 0.0510 Uiso H
H31 0.1845 0.3936 0.3743 1.00 0.1666 Uiso H
H32 0.1288 0.4407 0.3002 1.00 0.1666 Uiso H

loop_
_atom_type_symbol
_atom_type_oxidation_number
_atom_type_number_in_cell
_atom_type_scat_dispersion_real
_atom_type_scat_dispersion_imag
_atom_type_scat_source
Pt 0 4 -2.3520 8.3880 'International Tables Vol IV Table 2.2A'
Cl 0 8 0.1320 0.1590 'International Tables Vol IV Table 2.2A'
P 0 8 0.0900 0.0950 'International Tables Vol IV Table 2.2A'
O 0 24 0.0080 0.0060 'International Tables Vol IV Table 2.2A'
N 0 8 0.0040 0.0030 'International Tables Vol IV Table 2.2A'
C 0 148 0.0020 0.0020 'International Tables Vol IV Table 2.2A'
H 0 128 0.0000 0.0000 'International Tables Vol IV Table 2.2A'

loop_
_geom_angle_atom_site_label_1
_geom_angle_atom_site_label_2
_geom_angle_atom_site_label_3
_geom_angle
_geom_angle_site_symmetry_1
_geom_angle_site_symmetry_2
_geom_angle_site_symmetry_3
_geom_angle_publ_flag
P1 Pt P2 97.3(1) 1_555 1_555 1_555 yes
P1 Pt O1 174.4(1) 1_555 1_555 1_555 yes
P1 Pt O4 91.2(1) 1_555 1_555 1_555 yes
P2 Pt O1 86.6(1) 1_555 1_555 1_555 yes
P2 Pt O4 171.5(1) 1_555 1_555 1_555 yes
O1 Pt O4 85.0(1) 1_555 1_555 1_555 yes
Pt P1 C111 113.4(1) 1_555 1_555 1_555 yes
Pt P1 C121 111.1(1) 1_555 1_555 1_555 yes
Pt P1 C131 111.7(1) 1_555 1_555 1_555 yes
C111 P1 C121 112.2(1) 1_555 1_555 1_555 yes
C111 P1 C131 102.7(1) 1_555 1_555 1_555 yes
C121 P1 C131 105.0(1) 1_555 1_555 1_555 yes
Pt P2 C211 110.0(1) 1_555 1_555 1_555 yes
Pt P2 C221 109.9(1) 1_555 1_555 1_555 yes
Pt P2 C231 120.8(1) 1_555 1_555 1_555 yes
C211 P2 C221 106.8(1) 1_555 1_555 1_555 yes
C211 P2 C231 104.5(1) 1_555 1_555 1_555 yes
C221 P2 C231 103.8(1) 1_555 1_555 1_555 yes
Pt O1 N1 117.0(1) 1_555 1_555 1_555 yes
Pt O4 N2 114.2(1) 1_555 1_555 1_555 yes
O1 N1 O2 119.3(2) 1_555 1_555 1_555 yes
O1 N1 O3 115.4(2) 1_555 1_555 1_555 yes
O2 N1 O3 125.2(2) 1_555 1_555 1_555 yes
O4 N2 O5 118.8(2) 1_555 1_555 1_555 yes
O4 N2 O6 116.6(2) 1_555 1_555 1_555 yes
O5 N2 O6 124.5(3) 1_555 1_555 1_555 yes
Cl1 C1 Cl2 111.1(3) 1_555 1_555 1_555 yes
Cl1 C1 H31 109.1 1_555 1_555 1_555 yes
Cl1 C1 H32 109.1 1_555 1_555 1_555 yes
Cl2 C1 H31 109.1 1_555 1_555 1_555 yes
Cl2 C1 H32 109.1 1_555 1_555 1_555 yes
H31 C1 H32 109.5 1_555 1_555 1_555 yes
P1 C111 C112 118.2(2) 1_555 1_555 1_555 yes
P1 C111 C116 122.5(2) 1_555 1_555 1_555 yes
C112 C111 C116 119.3(2) 1_555 1_555 1_555 yes
C111 C112 C113 119.5(3) 1_555 1_555 1_555 yes
C111 C112 H1 120.2 1_555 1_555 1_555 yes
C113 C112 H1 120.2 1_555 1_555 1_555 yes
C112 C113 C114 120.9(3) 1_555 1_555 1_555 yes
C112 C113 H2 119.6 1_555 1_555 1_555 yes
C114 C113 H2 119.6 1_555 1_555 1_555 yes
C113 C114 C115 119.9(3) 1_555 1_555 1_555 yes
C113 C114 H3 120.0 1_555 1_555 1_555 yes
C115 C114 H3 120.0 1_555 1_555 1_555 yes
C114 C115 C116 120.5(3) 1_555 1_555 1_555 yes
C114 C115 H4 119.8 1_555 1_555 1_555 yes
C116 C115 H4 119.8 1_555 1_555 1_555 yes
C111 C116 C115 119.7(2) 1_555 1_555 1_555 yes
C111 C116 H5 120.2 1_555 1_555 1_555 yes
C115 C116 H5 120.2 1_555 1_555 1_555 yes
P1 C121 C122 124.8(2) 1_555 1_555 1_555 yes
P1 C121 C126 116.5(2) 1_555 1_555 1_555 yes
C122 C121 C126 118.7(2) 1_555 1_555 1_555 yes
C121 C122 C123 120.3(2) 1_555 1_555 1_555 yes
C121 C122 H6 119.9 1_555 1_555 1_555 yes
C123 C122 H6 119.9 1_555 1_555 1_555 yes
C122 C123 C124 120.7(3) 1_555 1_555 1_555 yes
C122 C123 H7 119.7 1_555 1_555 1_555 yes
C124 C123 H7 119.7 1_555 1_555 1_555 yes
C123 C124 C125 120.5(3) 1_555 1_555 1_555 yes
C123 C124 H8 119.8 1_555 1_555 1_555 yes
C125 C124 H8 119.8 1_555 1_555 1_555 yes
C124 C125 C126 119.7(3) 1_555 1_555 1_555 yes
C124 C125 H9 120.2 1_555 1_555 1_555 yes
C126 C125 H9 120.2 1_555 1_555 1_555 yes
C121 C126 C125 120.1(2) 1_555 1_555 1_555 yes
C121 C126 H10 119.9 1_555 1_555 1_555 yes
C125 C126 H10 119.9 1_555 1_555 1_555 yes
P1 C131 C132 121.1(2) 1_555 1_555 1_555 yes
P1 C131 C136 120.5(2) 1_555 1_555 1_555 yes
C132 C131 C136 118.3(2) 1_555 1_555 1_555 yes
C131 C132 C133 120.1(3) 1_555 1_555 1_555 yes
C131 C132 H11 120.0 1_555 1_555 1_555 yes
C133 C132 H11 120.0 1_555 1_555 1_555 yes
C132 C133 C134 120.8(3) 1_555 1_555 1_555 yes
C132 C133 H12 119.6 1_555 1_555 1_555 yes
C134 C133 H12 119.6 1_555 1_555 1_555 yes
C133 C134 C135 119.4(3) 1_555 1_555 1_555 yes
C133 C134 H13 120.3 1_555 1_555 1_555 yes
C135 C134 H13 120.3 1_555 1_555 1_555 yes
C134 C135 C136 120.8(3) 1_555 1_555 1_555 yes
C134 C135 H14 119.6 1_555 1_555 1_555 yes
C136 C135 H14 119.6 1_555 1_555 1_555 yes
C131 C136 C135 120.6(2) 1_555 1_555 1_555 yes
C131 C136 H15 119.7 1_555 1_555 1_555 yes
C135 C136 H15 119.7 1_555 1_555 1_555 yes
P2 C211 C212 121.6(2) 1_555 1_555 1_555 yes
P2 C211 C216 119.4(2) 1_555 1_555 1_555 yes
C212 C211 C216 119.0(2) 1_555 1_555 1_555 yes
C211 C212 C213 120.3(2) 1_555 1_555 1_555 yes
C211 C212 H16 119.8 1_555 1_555 1_555 yes
C213 C212 H16 119.8 1_555 1_555 1_555 yes
C212 C213 C214 119.9(2) 1_555 1_555 1_555 yes
C212 C213 H17 120.0 1_555 1_555 1_555 yes
C214 C213 H17 120.0 1_555 1_555 1_555 yes
C213 C214 C215 120.5(3) 1_555 1_555 1_555 yes
C213 C214 H18 119.8 1_555 1_555 1_555 yes
C215 C214 H18 119.8 1_555 1_555 1_555 yes
C214 C215 C216 120.4(2) 1_555 1_555 1_555 yes
C214 C215 H19 119.8 1_555 1_555 1_555 yes
C216 C215 H19 119.8 1_555 1_555 1_555 yes
C211 C216 C215 119.9(2) 1_555 1_555 1_555 yes
C211 C216 H20 120.1 1_555 1_555 1_555 yes
C215 C216 H20 120.1 1_555 1_555 1_555 yes
P2 C221 C222 120.0(2) 1_555 1_555 1_555 yes
P2 C221 C226 121.0(2) 1_555 1_555 1_555 yes
C222 C221 C226 118.9(2) 1_555 1_555 1_555 yes
C221 C222 C223 120.8(2) 1_555 1_555 1_555 yes
C221 C222 H21 119.6 1_555 1_555 1_555 yes
C223 C222 H21 119.6 1_555 1_555 1_555 yes
C222 C223 C224 119.6(3) 1_555 1_555 1_555 yes
C222 C223 H22 120.2 1_555 1_555 1_555 yes
C224 C223 H22 120.2 1_555 1_555 1_555 yes
C223 C224 C225 120.6(3) 1_555 1_555 1_555 yes
C223 C224 H23 119.7 1_555 1_555 1_555 yes
C225 C224 H23 119.7 1_555 1_555 1_555 yes
C224 C225 C226 119.7(3) 1_555 1_555 1_555 yes
C224 C225 H24 120.1 1_555 1_555 1_555 yes
C226 C225 H24 120.1 1_555 1_555 1_555 yes
C221 C226 C225 120.3(3) 1_555 1_555 1_555 yes
C221 C226 H25 119.9 1_555 1_555 1_555 yes
C225 C226 H25 119.9 1_555 1_555 1_555 yes
P2 C231 C232 120.4(2) 1_555 1_555 1_555 yes
P2 C231 C236 120.5(2) 1_555 1_555 1_555 yes
C232 C231 C236 119.1(2) 1_555 1_555 1_555 yes
C231 C232 C233 119.9(2) 1_555 1_555 1_555 yes
C231 C232 H26 120.0 1_555 1_555 1_555 yes
C233 C232 H26 120.0 1_555 1_555 1_555 yes
C232 C233 C234 120.5(2) 1_555 1_555 1_555 yes
C232 C233 H27 119.8 1_555 1_555 1_555 yes
C234 C233 H27 119.8 1_555 1_555 1_555 yes
C233 C234 C235 119.8(2) 1_555 1_555 1_555 yes
C233 C234 H28 120.1 1_555 1_555 1_555 yes
C235 C234 H28 120.1 1_555 1_555 1_555 yes
C234 C235 C236 120.8(2) 1_555 1_555 1_555 yes
C234 C235 H29 119.6 1_555 1_555 1_555 yes
C236 C235 H29 119.6 1_555 1_555 1_555 yes
C231 C236 C235 119.9(2) 1_555 1_555 1_555 yes
C231 C236 H30 120.1 1_555 1_555 1_555 yes
C235 C236 H30 120.1 1_555 1_555 1_555 yes

loop_
_geom_bond_atom_site_label_1
_geom_bond_atom_site_label_2
_geom_bond_distance
_geom_bond_site_symmetry_1
_geom_bond_site_symmetry_2
_geom_bond_publ_flag
Pt P1 2.239(1) 1_555 1_555 yes
Pt P2 2.244(1) 1_555 1_555 yes
Pt O1 2.088(1) 1_555 1_555 yes
Pt O4 2.092(2) 1_555 1_555 yes
Cl1 C1 1.714(5) 1_555 1_555 yes
Cl2 C1 1.751(5) 1_555 1_555 yes
P1 C111 1.814(2) 1_555 1_555 yes
P1 C121 1.815(2) 1_555 1_555 yes
P1 C131 1.821(2) 1_555 1_555 yes
P2 C211 1.817(2) 1_555 1_555 yes
P2 C221 1.821(2) 1_555 1_555 yes
P2 C231 1.818(2) 1_555 1_555 yes
O1 N1 1.314(2) 1_555 1_555 yes
O2 N1 1.223(3) 1_555 1_555 yes
O3 N1 1.220(3) 1_555 1_555 yes
O4 N2 1.314(3) 1_555 1_555 yes
O5 N2 1.229(3) 1_555 1_555 yes
O6 N2 1.220(3) 1_555 1_555 yes
C1 H31 0.970 1_555 1_555 yes
C1 H32 0.970 1_555 1_555 yes
C111 C112 1.383(3) 1_555 1_555 yes
C111 C116 1.396(3) 1_555 1_555 yes
C112 C113 1.393(4) 1_555 1_555 yes
C112 H1 0.970 1_555 1_555 yes
C113 C114 1.360(5) 1_555 1_555 yes
C113 H2 0.970 1_555 1_555 yes
C114 C115 1.371(4) 1_555 1_555 yes
C114 H3 0.970 1_555 1_555 yes
C115 C116 1.386(4) 1_555 1_555 yes
C115 H4 0.970 1_555 1_555 yes
C116 H5 0.970 1_555 1_555 yes
C121 C122 1.385(3) 1_555 1_555 yes
C121 C126 1.388(3) 1_555 1_555 yes
C122 C123 1.386(4) 1_555 1_555 yes
C122 H6 0.970 1_555 1_555 yes
C123 C124 1.348(4) 1_555 1_555 yes
C123 H7 0.970 1_555 1_555 yes
C124 C125 1.377(5) 1_555 1_555 yes
C124 H8 0.970 1_555 1_555 yes
C125 C126 1.392(4) 1_555 1_555 yes
C125 H9 0.970 1_555 1_555 yes
C126 H10 0.970 1_555 1_555 yes
C131 C132 1.391(4) 1_555 1_555 yes
C131 C136 1.382(4) 1_555 1_555 yes
C132 C133 1.387(4) 1_555 1_555 yes
C132 H11 0.970 1_555 1_555 yes
C133 C134 1.367(5) 1_555 1_555 yes
C133 H12 0.970 1_555 1_555 yes
C134 C135 1.364(4) 1_555 1_555 yes
C134 H13 0.970 1_555 1_555 yes
C135 C136 1.381(4) 1_555 1_555 yes
C135 H14 0.970 1_555 1_555 yes
C136 H15 0.970 1_555 1_555 yes
C211 C212 1.390(3) 1_555 1_555 yes
C211 C216 1.389(3) 1_555 1_555 yes
C212 C213 1.389(4) 1_555 1_555 yes
C212 H16 0.970 1_555 1_555 yes
C213 C214 1.369(4) 1_555 1_555 yes
C213 H17 0.970 1_555 1_555 yes
C214 C215 1.365(4) 1_555 1_555 yes
C214 H18 0.970 1_555 1_555 yes
C215 C216 1.390(4) 1_555 1_555 yes
C215 H19 0.970 1_555 1_555 yes
C216 H20 0.970 1_555 1_555 yes
C221 C222 1.389(3) 1_555 1_555 yes
C221 C226 1.392(4) 1_555 1_555 yes
C222 C223 1.384(4) 1_555 1_555 yes
C222 H21 0.970 1_555 1_555 yes
C223 C224 1.366(4) 1_555 1_555 yes
C223 H22 0.970 1_555 1_555 yes
C224 C225 1.393(5) 1_555 1_555 yes
C224 H23 0.970 1_555 1_555 yes
C225 C226 1.378(4) 1_555 1_555 yes
C225 H24 0.970 1_555 1_555 yes
C226 H25 0.970 1_555 1_555 yes
C231 C232 1.398(3) 1_555 1_555 yes
C231 C236 1.389(3) 1_555 1_555 yes
C232 C233 1.389(3) 1_555 1_555 yes
C232 H26 0.970 1_555 1_555 yes
C233 C234 1.369(4) 1_555 1_555 yes
C233 H27 0.970 1_555 1_555 yes
C234 C235 1.376(4) 1_555 1_555 yes
C234 H28 0.970 1_555 1_555 yes
C235 C236 1.385(4) 1_555 1_555 yes
C235 H29 0.970 1_555 1_555 yes
C236 H30 0.970 1_555 1_555 yes
